data_1008755
loop_
_publ_author_name
'de Rango, C'
'Tsoucaris, G'
'Zelwer, C'
'Devaux, J'

_publ_section_title
;
Comparaison de deux affinements de la structure de la cyanite
;
_journal_coden_ASTM BUFCAE
_journal_name_full
;
Bulletin de la Societe Francaise de Mineralogie et de Cristallographie
(72,1949-100,1977)
;
_journal_page_first 419
_journal_page_last 424
_journal_volume 89
_journal_year 1966
_chemical_formula_structural 'Al2 Si O5'
_chemical_formula_sum 'Al2 O5 Si'
_chemical_name_mineral Kyanite
_chemical_name_systematic 'Dialuminium silicate oxide'
_space_group_IT_number 2
_symmetry_cell_setting triclinic
_symmetry_Int_Tables_number 2
_symmetry_space_group_name_Hall '-P 1'
_symmetry_space_group_name_H-M 'P -1'
_cell_angle_alpha 89.88(12)
_cell_angle_beta 101.23(12)
_cell_angle_gamma 106.10(12)
_cell_formula_units_Z 4
_cell_length_a 7.11(1)
_cell_length_b 7.83(1)
_cell_length_c 5.58(1)
_cell_volume 292.3
_exptl_crystal_density_meas 3.67
_refine_ls_R_factor_all 0.015
_cod_database_code 1008755

loop_
_symmetry_equiv_pos_as_xyz
x,y,z
-x,-y,-z

loop_
_atom_site_label
_atom_site_type_symbol
_atom_site_symmetry_multiplicity
_atom_site_Wyckoff_symbol
_atom_site_fract_x
_atom_site_fract_y
_atom_site_fract_z
_atom_site_occupancy
_atom_site_attached_hydrogens
_atom_site_calc_flag
O1 O2- 2 i 0.3904(4) 0.3538(4) 0.3721(5) 1. 0 d
O2 O2- 2 i 0.3767(4) -0.1860(4) 0.3192(5) 1. 0 d
O3 O2- 2 i 0.2259(4) 0.0464(4) -0.4559(5) 1. 0 d
O4 O2- 2 i 0.2169(5) -0.4343(4) -0.4347(5) 1. 0 d
O5 O2- 2 i 0.3899(5) 0.3465(4) -0.1673(5) 1. 0 d
O6 O2- 2 i 0.3780(4) -0.1312(4) -0.1392(5) 1. 0 d
O7 O2- 2 i 0.2169(5) 0.0542(5) 0.0700(6) 1. 0 d
O8 O2- 2 i 0.2081(5) -0.4472(4) 0.0351(5) 1. 0 d
O9 O2- 2 i -0.0005(4) 0.2255(4) 0.2562(5) 1. 0 d
O10 O2- 2 i -0.0018(4) 0.2682(4) -0.2562(5) 1. 0 d
Si1 Si4+ 2 i 0.2035(2) 0.4347(2) -0.2069(2) 1. 0 d
Si2 Si4+ 2 i 0.2090(2) 0.1687(2) 0.3108(2) 1. 0 d
Al1 Al3+ 2 i 0.1739(2) -0.2041(2) 0.0424(2) 1. 0 d
Al2 Al3+ 2 i 0.2026(2) -0.1989(2) -0.4498(2) 1. 0 d
Al3 Al3+ 2 i 0.4000(2) 0.1134(2) -0.1410(2) 1. 0 d
Al4 Al3+ 2 i 0.3880(2) -0.4171(2) 0.3348(2) 1. 0 d

loop_
_atom_type_symbol
_atom_type_oxidation_number
O2- -2.000
Si4+ 4.000
Al3+ 3.000
